data_7020826
loop_
_publ_author_name
'Dey, Rajdip'
'Bhattacharya, Biswajit'
'Colacio, Enrique'
'Ghoshal, Debajyoti'

_publ_section_title
;
 Fabrication of metal-organic hybrid architectures using bridging diphenyl
 phosphate: Syntheses, characterization, magnetic properties and the
 effect of weak interactions on their crystal packing.
;
_journal_issue 6
_journal_name_full 'Dalton transactions (Cambridge, England : 2003)'
_journal_page_first 2094
_journal_page_last 2106
_journal_paper_doi 10.1039/c2dt32057f
_journal_volume 42
_journal_year 2013
_chemical_formula_sum 'C50 H50 Co N4 O9 P2'
_chemical_formula_weight 971.81
_chemical_name_systematic
;
?
;
_space_group_IT_number 15
_symmetry_cell_setting monoclinic
_symmetry_space_group_name_Hall '-C 2yc'
_symmetry_space_group_name_H-M 'C 1 2/c 1'
_atom_sites_solution_hydrogens geom
_atom_sites_solution_primary direct
_atom_sites_solution_secondary difmap
_audit_creation_method SHELXL-97
_cell_angle_alpha 90.00
_cell_angle_beta 109.075(2)
_cell_angle_gamma 90.00
_cell_formula_units_Z 4
_cell_length_a 13.6529(6)
_cell_length_b 18.4192(6)
_cell_length_c 19.7519(6)
_cell_measurement_reflns_used 250
_cell_measurement_temperature 298
_cell_measurement_theta_max 27.6
_cell_measurement_theta_min 1.9
_cell_volume 4694.4(3)
_computing_cell_refinement 'SMART APEX II'
_computing_data_collection 'SMART APEX II (Bruker,2010)'
_computing_data_reduction 'SAINT (Bruker,2000)'
_computing_molecular_graphics 'Ortep-3v2 for windows (Farrugia, 1997)'
_computing_publication_material 'PLATON (Spek, 2008)'
_computing_structure_refinement 'SHELXL-97 (Sheldrick, 2008)'
_computing_structure_solution 'SHELXS-97 (Sheldrick, 2008)'
_diffrn_ambient_temperature 298
_diffrn_measured_fraction_theta_full 0.995
_diffrn_measured_fraction_theta_max 0.995
_diffrn_measurement_device_type 'CCD area detector'
_diffrn_measurement_method 'phi and omega scans'
_diffrn_radiation_monochromator graphite
_diffrn_radiation_source 'fine-focus sealed tube'
_diffrn_radiation_type MoK\a
_diffrn_radiation_wavelength 0.71073
_diffrn_reflns_av_R_equivalents 0.0186
_diffrn_reflns_av_sigmaI/netI 0.0112
_diffrn_reflns_limit_h_max 17
_diffrn_reflns_limit_h_min -17
_diffrn_reflns_limit_k_max 23
_diffrn_reflns_limit_k_min -23
_diffrn_reflns_limit_l_max 25
_diffrn_reflns_limit_l_min -25
_diffrn_reflns_number 38230
_diffrn_reflns_theta_full 27.58
_diffrn_reflns_theta_max 27.58
_diffrn_reflns_theta_min 1.93
_exptl_absorpt_coefficient_mu 0.495
_exptl_absorpt_correction_T_max 0.8872
_exptl_absorpt_correction_T_min 0.8271
_exptl_absorpt_correction_type multi-scan
_exptl_absorpt_process_details
;
'XPREP' - A PROGRAM DATA PREPARATION & RECIPROCAL
SPACE EXPLORATION,
Bruker Analytical X-ray Systems, 1997
;
_exptl_crystal_colour red
_exptl_crystal_density_diffrn 1.375
_exptl_crystal_density_method 'not measured'
_exptl_crystal_description block
_exptl_crystal_F_000 2028
_exptl_crystal_size_max 0.20
_exptl_crystal_size_mid 0.10
_exptl_crystal_size_min 0.10
_refine_diff_density_max 0.274
_refine_diff_density_min -0.310
_refine_diff_density_rms 0.042
_refine_ls_extinction_method none
_refine_ls_goodness_of_fit_ref 1.038
_refine_ls_hydrogen_treatment noref
_refine_ls_matrix_type full
_refine_ls_number_parameters 304
_refine_ls_number_reflns 5404
_refine_ls_number_restraints 0
_refine_ls_restrained_S_all 1.038
_refine_ls_R_factor_all 0.0324
_refine_ls_R_factor_gt 0.0296
_refine_ls_shift/su_max 0.029
_refine_ls_shift/su_mean 0.001
_refine_ls_structure_factor_coef Fsqd
_refine_ls_weighting_details 'calc w=1/[\s^2^(Fo^2^)+(0.0411P)^2^+2.9147P] where P=(Fo^2^+2Fc^2^)/3'
_refine_ls_weighting_scheme calc
_refine_ls_wR_factor_gt 0.0781
_refine_ls_wR_factor_ref 0.0803
_reflns_number_gt 4977
_reflns_number_total 5404
_reflns_threshold_expression >2\s(I)
_cod_data_source_file c2dt32057f.txt
_cod_data_source_block complex5
_cod_depositor_comments
;
The following automatic conversions were performed:

'_symmetry_cell_setting' value 'Monoclinic' changed to 'monoclinic'
according to /home/saulius/struct/CIF-dictionaries/cif_core.dic
dictionary named 'cif_core.dic' version 2.4.2 from 2011-04-26.

Automatic conversion script
Id: cif_fix_values 1891 2012-01-12 08:04:46Z andrius 
;
_cod_original_sg_symbol_H-M C2/c
_cod_database_code 7020826

loop_
_symmetry_equiv_pos_as_xyz
'x, y, z'
'-x, y, -z+1/2'
'x+1/2, y+1/2, z'
'-x+1/2, y+1/2, -z+1/2'
'-x, -y, -z'
'x, -y, z-1/2'
'-x+1/2, -y+1/2, -z'
'x+1/2, -y+1/2, z-1/2'

loop_
_atom_site_label
_atom_site_type_symbol
_atom_site_fract_x
_atom_site_fract_y
_atom_site_fract_z
_atom_site_U_iso_or_equiv
_atom_site_adp_type
_atom_site_occupancy
_atom_site_symmetry_multiplicity
_atom_site_calc_flag
_atom_site_refinement_flags
C1 C -0.33992(11) 0.09459(7) 0.48659(7) 0.0381(3) Uani 1 1 d .
C2 C -0.43589(12) 0.07079(9) 0.44380(9) 0.0493(3) Uani 1 1 d .
H2 H -0.4656 0.0299 0.4566 0.059 Uiso 1 1 calc R
C3 C -0.48754(14) 0.10797(11) 0.38187(10) 0.0608(4) Uani 1 1 d .
H3 H -0.5525 0.0922 0.3531 0.073 Uiso 1 1 calc R
C4 C -0.44357(16) 0.16814(11) 0.36241(10) 0.0644(5) Uani 1 1 d .
H4 H -0.4785 0.1931 0.3205 0.077 Uiso 1 1 calc R
C5 C -0.34755(16) 0.19128(9) 0.40524(10) 0.0590(4) Uani 1 1 d .
H5 H -0.3174 0.2317 0.3918 0.071 Uiso 1 1 calc R
C6 C -0.29510(13) 0.15521(8) 0.46817(9) 0.0471(3) Uani 1 1 d .
H6 H -0.2308 0.1716 0.4975 0.057 Uiso 1 1 calc R
C7 C -0.21328(11) -0.07633(8) 0.63934(9) 0.0443(3) Uani 1 1 d .
C8 C -0.21416(15) -0.11228(10) 0.70035(11) 0.0629(5) Uani 1 1 d .
H8 H -0.1915 -0.0893 0.7447 0.075 Uiso 1 1 calc R
C9 C -0.2494(2) -0.18326(13) 0.69423(16) 0.0905(8) Uani 1 1 d .
H9 H -0.2511 -0.2081 0.7348 0.109 Uiso 1 1 calc R
C10 C -0.2818(2) -0.21720(12) 0.62904(18) 0.0955(9) Uani 1 1 d .
H10 H -0.3044 -0.2651 0.6255 0.115 Uiso 1 1 calc R
C11 C -0.28094(16) -0.18050(11) 0.56909(14) 0.0772(6) Uani 1 1 d .
H11 H -0.3037 -0.2036 0.5248 0.093 Uiso 1 1 calc R
C12 C -0.24641(13) -0.10922(9) 0.57359(10) 0.0556(4) Uani 1 1 d .
H12 H -0.2458 -0.0843 0.5328 0.067 Uiso 1 1 calc R
C14 C -0.01939(11) 0.16756(7) 0.49659(7) 0.0391(3) Uani 1 1 d .
H14 H -0.0244 0.1600 0.5419 0.047 Uiso 1 1 calc R
C15 C -0.02062(11) 0.23805(7) 0.47296(8) 0.0403(3) Uani 1 1 d .
H15 H -0.0262 0.2765 0.5020 0.048 Uiso 1 1 calc R
C16 C -0.01352(10) 0.25140(7) 0.40576(7) 0.0378(3) Uani 1 1 d .
C17 C -0.00712(13) 0.19127(8) 0.36536(8) 0.0454(3) Uani 1 1 d .
H17 H -0.0032 0.1974 0.3196 0.054 Uiso 1 1 calc R
C18 C -0.00658(12) 0.12259(8) 0.39270(7) 0.0406(3) Uani 1 1 d .
H18 H -0.0026 0.0832 0.3642 0.049 Uiso 1 1 calc R
C19 C -0.01514(12) 0.32796(8) 0.37825(8) 0.0458(3) Uani 1 1 d .
H19A H 0.0444 0.3352 0.3625 0.055 Uiso 1 1 calc R
H19B H -0.0097 0.3618 0.4169 0.055 Uiso 1 1 calc R
C20 C -0.11375(12) 0.34392(8) 0.31623(8) 0.0456(3) Uani 1 1 d .
H20A H -0.1152 0.3137 0.2757 0.055 Uiso 1 1 calc R
H20B H -0.1733 0.3313 0.3303 0.055 Uiso 1 1 calc R
C21 C -0.12212(11) 0.42274(7) 0.29351(7) 0.0396(3) Uani 1 1 d .
H21A H -0.1309 0.4522 0.3318 0.048 Uiso 1 1 calc R
H21B H -0.0577 0.4373 0.2867 0.048 Uiso 1 1 calc R
C22 C -0.21033(10) 0.43809(7) 0.22565(7) 0.0344(3) Uani 1 1 d .
C23 C -0.30804(11) 0.40972(8) 0.21358(7) 0.0402(3) Uani 1 1 d .
H23 H -0.3205 0.3792 0.2474 0.048 Uiso 1 1 calc R
C24 C -0.38741(11) 0.42653(8) 0.15154(7) 0.0386(3) Uani 1 1 d .
H24 H -0.4525 0.4068 0.1452 0.046 Uiso 1 1 calc R
C26 C -0.28154(13) 0.49689(10) 0.11255(9) 0.0549(4) Uani 1 1 d .
H26 H -0.2710 0.5274 0.0780 0.066 Uiso 1 1 calc R
C27 C -0.19847(12) 0.48312(10) 0.17312(9) 0.0543(4) Uani 1 1 d .
H27 H -0.1344 0.5042 0.1786 0.065 Uiso 1 1 calc R
N1 N -0.01147(8) 0.10940(6) 0.45820(6) 0.0327(2) Uani 1 1 d .
N2 N -0.37632(9) 0.46927(6) 0.10013(6) 0.0347(2) Uani 1 1 d .
O1 O -0.29402(8) 0.05487(6) 0.54836(6) 0.0436(2) Uani 1 1 d .
O2 O -0.11510(7) 0.02418(5) 0.54570(5) 0.0366(2) Uani 1 1 d .
O1W O 0.0000 0.19515(11) 0.7500 0.0822(7) Uani 1 2 d S
O3 O -0.13701(9) 0.12139(5) 0.63077(5) 0.0462(2) Uani 1 1 d .
O4 O -0.17553(9) -0.00597(5) 0.65093(5) 0.0438(2) Uani 1 1 d .
P1 P -0.17188(3) 0.052815(18) 0.592411(17) 0.03219(9) Uani 1 1 d .
Co1 Co 0.0000 0.0000 0.5000 0.02746(7) Uani 1 2 d S
H1W H -0.043(2) 0.1650(15) 0.7106(14) 0.112(9) Uiso 1 1 d .

loop_
_atom_site_aniso_label
_atom_site_aniso_U_11
_atom_site_aniso_U_22
_atom_site_aniso_U_33
_atom_site_aniso_U_23
_atom_site_aniso_U_13
_atom_site_aniso_U_12
C1 0.0380(7) 0.0368(7) 0.0400(7) 0.0004(5) 0.0133(5) 0.0069(5)
C2 0.0427(8) 0.0472(8) 0.0552(9) -0.0005(7) 0.0120(7) -0.0013(6)
C3 0.0528(10) 0.0639(11) 0.0525(9) -0.0040(8) -0.0009(8) 0.0045(8)
C4 0.0754(12) 0.0619(11) 0.0455(9) 0.0081(8) 0.0054(8) 0.0162(9)
C5 0.0766(12) 0.0430(8) 0.0577(10) 0.0108(7) 0.0225(9) 0.0025(8)
C6 0.0470(8) 0.0387(7) 0.0528(8) 0.0016(6) 0.0125(7) -0.0001(6)
C7 0.0367(7) 0.0392(7) 0.0551(8) 0.0121(6) 0.0123(6) 0.0040(6)
C8 0.0593(10) 0.0587(10) 0.0679(11) 0.0285(9) 0.0173(9) 0.0089(8)
C9 0.0830(16) 0.0665(14) 0.117(2) 0.0522(14) 0.0252(15) 0.0041(12)
C10 0.0759(15) 0.0433(11) 0.151(3) 0.0269(14) 0.0156(16) -0.0084(10)
C11 0.0579(11) 0.0490(10) 0.1091(17) -0.0075(11) 0.0059(11) -0.0091(8)
C12 0.0491(9) 0.0450(8) 0.0665(10) 0.0004(7) 0.0107(8) -0.0051(7)
C14 0.0490(8) 0.0346(7) 0.0335(6) -0.0001(5) 0.0132(6) -0.0011(6)
C15 0.0473(8) 0.0314(6) 0.0394(7) -0.0024(5) 0.0103(6) 0.0013(5)
C16 0.0328(6) 0.0343(6) 0.0388(7) 0.0077(5) 0.0014(5) 0.0024(5)
C17 0.0568(9) 0.0452(8) 0.0337(7) 0.0094(6) 0.0142(6) 0.0093(6)
C18 0.0513(8) 0.0367(7) 0.0325(6) 0.0009(5) 0.0117(6) 0.0081(6)
C19 0.0440(8) 0.0368(7) 0.0460(8) 0.0121(6) 0.0002(6) 0.0010(6)
C20 0.0451(8) 0.0364(7) 0.0435(7) 0.0095(6) -0.0015(6) 0.0009(6)
C21 0.0368(7) 0.0381(7) 0.0370(7) 0.0104(5) 0.0026(5) -0.0004(5)
C22 0.0358(6) 0.0321(6) 0.0325(6) 0.0063(5) 0.0071(5) 0.0026(5)
C23 0.0394(7) 0.0449(7) 0.0341(6) 0.0126(6) 0.0089(5) -0.0018(6)
C24 0.0340(6) 0.0434(7) 0.0361(6) 0.0078(5) 0.0082(5) -0.0020(5)
C26 0.0432(8) 0.0709(11) 0.0433(8) 0.0287(7) 0.0042(7) -0.0100(7)
C27 0.0373(8) 0.0687(10) 0.0492(9) 0.0261(8) 0.0036(7) -0.0105(7)
N1 0.0357(5) 0.0290(5) 0.0312(5) 0.0015(4) 0.0079(4) 0.0014(4)
N2 0.0360(6) 0.0356(6) 0.0291(5) 0.0067(4) 0.0057(4) 0.0013(4)
O1 0.0351(5) 0.0465(6) 0.0483(6) 0.0110(4) 0.0123(4) 0.0022(4)
O2 0.0374(5) 0.0400(5) 0.0330(4) -0.0036(4) 0.0124(4) 0.0012(4)
O1W 0.1109(18) 0.0511(11) 0.0602(12) 0.000 -0.0054(12) 0.000
O3 0.0581(6) 0.0373(5) 0.0432(5) -0.0088(4) 0.0164(5) -0.0025(4)
O4 0.0567(6) 0.0408(5) 0.0343(5) 0.0036(4) 0.0153(5) -0.0024(4)
P1 0.03492(17) 0.03194(17) 0.02959(16) -0.00112(12) 0.01037(13) 0.00011(12)
Co1 0.03173(13) 0.02485(12) 0.02357(12) -0.00257(8) 0.00600(9) -0.00058(8)

loop_
_atom_type_symbol
_atom_type_description
_atom_type_scat_dispersion_real
_atom_type_scat_dispersion_imag
_atom_type_scat_source
C C 0.0033 0.0016 'International Tables Vol C Tables 4.2.6.8 and 6.1.1.4'
H H 0.0000 0.0000 'International Tables Vol C Tables 4.2.6.8 and 6.1.1.4'
N N 0.0061 0.0033 'International Tables Vol C Tables 4.2.6.8 and 6.1.1.4'
O O 0.0106 0.0060 'International Tables Vol C Tables 4.2.6.8 and 6.1.1.4'
P P 0.1023 0.0942 'International Tables Vol C Tables 4.2.6.8 and 6.1.1.4'
Co Co 0.3494 0.9721 'International Tables Vol C Tables 4.2.6.8 and 6.1.1.4'

loop_
_geom_angle_atom_site_label_1
_geom_angle_atom_site_label_2
_geom_angle_atom_site_label_3
_geom_angle
_geom_angle_site_symmetry_1
_geom_angle_site_symmetry_3
C6 C1 C2 120.73(14) . .
C6 C1 O1 123.28(13) . .
C2 C1 O1 115.98(13) . .
C3 C2 C1 119.63(16) . .
C4 C3 C2 120.38(17) . .
C3 C4 C5 119.59(16) . .
C4 C5 C6 120.86(17) . .
C1 C6 C5 118.80(15) . .
C12 C7 C8 121.48(16) . .
C12 C7 O4 124.07(14) . .
C8 C7 O4 114.45(16) . .
C7 C8 C9 118.6(2) . .
C10 C9 C8 120.7(2) . .
C11 C10 C9 119.8(2) . .
C10 C11 C12 120.7(2) . .
C7 C12 C11 118.65(19) . .
N1 C14 C15 123.86(12) . .
C14 C15 C16 119.69(13) . .
C15 C16 C17 116.62(12) . .
C15 C16 C19 120.93(13) . .
C17 C16 C19 122.43(13) . .
C18 C17 C16 120.20(13) . .
N1 C18 C17 123.43(13) . .
C16 C19 C20 112.02(12) . .
C21 C20 C19 112.64(12) . .
C22 C21 C20 113.88(12) . .
C27 C22 C23 116.29(12) . .
C27 C22 C21 121.73(12) . .
C23 C22 C21 121.96(12) . .
C22 C23 C24 120.20(12) . .
N2 C24 C23 123.90(13) . .
N2 C26 C27 124.23(14) . .
C26 C27 C22 119.92(14) . .
C14 N1 C18 116.17(11) . .
C14 N1 Co1 122.62(9) . .
C18 N1 Co1 121.15(9) . .
C24 N2 C26 115.45(11) . .
C24 N2 Co1 126.06(9) . 4_455
C26 N2 Co1 118.47(9) . 4_455
C1 O1 P1 125.40(9) . .
P1 O2 Co1 163.72(6) . .
C7 O4 P1 127.78(10) . .
O3 P1 O2 118.65(6) . .
O3 P1 O4 106.92(6) . .
O2 P1 O4 110.84(6) . .
O3 P1 O1 111.24(6) . .
O2 P1 O1 109.39(6) . .
O4 P1 O1 97.77(6) . .
O2 Co1 O2 180.00(4) . 5_556
O2 Co1 N1 90.26(4) . 5_556
O2 Co1 N1 89.74(4) 5_556 5_556
O2 Co1 N1 89.74(4) . .
O2 Co1 N1 90.26(4) 5_556 .
N1 Co1 N1 180.00(5) 5_556 .
O2 Co1 N2 91.21(4) . 8_556
O2 Co1 N2 88.79(4) 5_556 8_556
N1 Co1 N2 87.61(4) 5_556 8_556
N1 Co1 N2 92.39(4) . 8_556
O2 Co1 N2 88.79(4) . 4_445
O2 Co1 N2 91.21(4) 5_556 4_445
N1 Co1 N2 92.39(4) 5_556 4_445
N1 Co1 N2 87.61(4) . 4_445
N2 Co1 N2 180.0 8_556 4_445

loop_
_geom_bond_atom_site_label_1
_geom_bond_atom_site_label_2
_geom_bond_distance
_geom_bond_site_symmetry_2
C1 C6 1.378(2) .
C1 C2 1.378(2) .
C1 O1 1.3845(17) .
C2 C3 1.378(2) .
C3 C4 1.374(3) .
C4 C5 1.375(3) .
C5 C6 1.385(2) .
C7 C12 1.369(2) .
C7 C8 1.379(2) .
C7 O4 1.3858(18) .
C8 C9 1.385(3) .
C9 C10 1.368(4) .
C10 C11 1.367(4) .
C11 C12 1.388(2) .
C14 N1 1.3372(17) .
C14 C15 1.3779(19) .
C15 C16 1.384(2) .
C16 C17 1.385(2) .
C16 C19 1.5088(18) .
C17 C18 1.374(2) .
C18 N1 1.3395(17) .
C19 C20 1.5238(19) .
C20 C21 1.5127(18) .
C21 C22 1.5073(17) .
C22 C27 1.3785(19) .
C22 C23 1.3790(19) .
C23 C24 1.3798(18) .
C24 N2 1.3320(16) .
C26 N2 1.3365(19) .
C26 C27 1.377(2) .
N1 Co1 2.1637(10) .
N2 Co1 2.2138(10) 4_455
O1 P1 1.6097(10) .
O2 P1 1.4825(9) .
O2 Co1 2.1000(9) .
O3 P1 1.4699(10) .
O4 P1 1.5964(10) .
Co1 O2 2.1000(9) 5_556
Co1 N1 2.1637(10) 5_556
Co1 N2 2.2138(10) 8_556
Co1 N2 2.2138(10) 4_445
